data_1553915
loop_
_publ_author_name
'Liu, Lina'
'Yuan, Zhenbo'
'Pan, Rui'
'Zeng, Yuye'
'Lin, Aijun'
'Yao, Hequan'
'Huang, Yue'

_publ_section_title
;
 1,6-Conjugated addition-mediated [4 + 1] annulation: an approach to
 2,3-dihydrobenzofurans
;
_journal_issue 4
_journal_name_full 'Organic Chemistry Frontiers'
_journal_page_first 623
_journal_paper_doi 10.1039/C7QO00846E
_journal_volume 5
_journal_year 2018
_chemical_formula_moiety 'C29 H32 O3'
_chemical_formula_sum 'C29 H32 O3'
_chemical_formula_weight 428.54
_space_group_crystal_system monoclinic
_space_group_IT_number 15
_space_group_name_Hall '-C 2yc'
_space_group_name_H-M_alt 'C 1 2/c 1'
_atom_sites_solution_hydrogens mixed
_atom_sites_solution_primary dual
_audit_creation_date 2017-07-05
_audit_creation_method
;
Olex2 1.2
(compiled 2017.03.28 svn.r3405 for OlexSys, GUI svn.r5337)
;
_audit_update_record
;
2017-07-17 deposited with the CCDC.
2017-11-07 downloaded from the CCDC.
;
_cell_angle_alpha 90
_cell_angle_beta 121.016(4)
_cell_angle_gamma 90
_cell_formula_units_Z 8
_cell_length_a 30.962(5)
_cell_length_b 10.0760(18)
_cell_length_c 20.180(4)
_cell_measurement_reflns_used 1927
_cell_measurement_temperature 205
_cell_measurement_theta_max 22.05
_cell_measurement_theta_min 2.265
_cell_volume 5395.5(17)
_computing_cell_refinement 'SAINT v8.34A (Bruker, 2013)'
_computing_data_reduction 'SAINT v8.34A (Bruker, 2013)'
_computing_molecular_graphics 'Olex2 (Dolomanov et al., 2009)'
_computing_publication_material 'Olex2 (Dolomanov et al., 2009)'
_computing_structure_refinement 'ShelXL (Sheldrick, 2015)'
_computing_structure_solution 'ShelXT (Sheldrick, 2015)'
_diffrn_ambient_temperature 205
_diffrn_measured_fraction_theta_full 0.997
_diffrn_measured_fraction_theta_max 0.987
_diffrn_measurement_device_type 'CCD area detector'
_diffrn_measurement_method 'phi and omega scans'
_diffrn_radiation_monochromator graphite
_diffrn_radiation_type MoK\a
_diffrn_radiation_wavelength 0.71073
_diffrn_reflns_av_R_equivalents 0.0717
_diffrn_reflns_av_unetI/netI 0.0801
_diffrn_reflns_Laue_measured_fraction_full 0.997
_diffrn_reflns_Laue_measured_fraction_max 0.987
_diffrn_reflns_limit_h_max 36
_diffrn_reflns_limit_h_min -40
_diffrn_reflns_limit_k_max 12
_diffrn_reflns_limit_k_min -13
_diffrn_reflns_limit_l_max 26
_diffrn_reflns_limit_l_min -26
_diffrn_reflns_number 20538
_diffrn_reflns_point_group_measured_fraction_full 0.997
_diffrn_reflns_point_group_measured_fraction_max 0.987
_diffrn_reflns_theta_full 25.242
_diffrn_reflns_theta_max 27.537
_diffrn_reflns_theta_min 1.535
_exptl_absorpt_coefficient_mu 0.067
_exptl_absorpt_correction_T_max 0.7456
_exptl_absorpt_correction_T_min 0.6594
_exptl_absorpt_correction_type multi-scan
_exptl_absorpt_process_details
'SADABS-2014/5 (Bruker,2014/5) was used for absorption correction. wR2(int) was 0.0856 before and 0.0597 after correction. The Ratio of minimum to maximum transmission is 0.8844. The \l/2 correction factor is 0.00150.'
_exptl_crystal_colour colourless
_exptl_crystal_colour_primary colourless
_exptl_crystal_density_diffrn 1.055
_exptl_crystal_description block
_exptl_crystal_F_000 1840
_exptl_crystal_size_max 0.26
_exptl_crystal_size_mid 0.15
_exptl_crystal_size_min 0.11
_platon_squeeze_details 'TITL mo_2017560-lln_0m_a.res in C2/c'
_refine_diff_density_max 0.303
_refine_diff_density_min -0.241
_refine_diff_density_rms 0.054
_refine_ls_extinction_method none
_refine_ls_goodness_of_fit_ref 0.962
_refine_ls_hydrogen_treatment mixed
_refine_ls_matrix_type full
_refine_ls_number_parameters 299
_refine_ls_number_reflns 6152
_refine_ls_number_restraints 3
_refine_ls_restrained_S_all 0.963
_refine_ls_R_factor_all 0.1100
_refine_ls_R_factor_gt 0.0602
_refine_ls_shift/su_max 0.000
_refine_ls_shift/su_mean 0.000
_refine_ls_structure_factor_coef Fsqd
_refine_ls_weighting_details 'w=1/[\s^2^(Fo^2^)+(0.0956P)^2^] where P=(Fo^2^+2Fc^2^)/3'
_refine_ls_weighting_scheme calc
_refine_ls_wR_factor_gt 0.1559
_refine_ls_wR_factor_ref 0.1836
_reflns_Friedel_coverage 0.000
_reflns_number_gt 3492
_reflns_number_total 6152
_reflns_threshold_expression 'I > 2\s(I)'
_cod_data_source_file c7qo00846e2.cif
_cod_data_source_block mo_2017560-lln_0m_sq_s
_cod_original_cell_volume 5395.3(17)
_cod_database_code 1553915
_shelx_shelxl_version_number 2014/7
_shelx_space_group_comment
;
The symmetry employed for this shelxl refinement is uniquely defined
by the following loop, which should always be used as a source of
symmetry information in preference to the above space-group names.
They are only intended as comments.
;
_olex2_refinement_description
;
1. Fixed Uiso
 At 1.2 times of:
  All C(H) groups
 At 1.5 times of:
  All C(H,H,H) groups
2. Restrained distances
 O3-H3
 0.84 with sigma of 0.02
 H28A-H3
 2.15 with sigma of 0.02
 H29C-H3
 2.15 with sigma of 0.02
3.a Ternary CH refined with riding coordinates:
 C8(H8), C9(H9)
3.b Aromatic/amide H refined with riding coordinates:
 C17(H17), C21(H21), C1(H1), C11(H11), C14(H14), C13(H13), C5(H5), C12(H12),
 C2(H2), C3(H3A), C4(H4)
3.c Idealised Me refined as rotating group:
 C28(H28A,H28B,H28C), C29(H29A,H29B,H29C), C27(H27A,H27B,H27C), C24(H24A,H24B,
 H24C), C25(H25A,H25B,H25C), C23(H23A,H23B,H23C)
;
_olex2_submission_special_instructions 'No special instructions were received'

loop_
_space_group_symop_operation_xyz
'x, y, z'
'-x, y, -z+1/2'
'x+1/2, y+1/2, z'
'-x+1/2, y+1/2, -z+1/2'
'-x, -y, -z'
'x, -y, z-1/2'
'-x+1/2, -y+1/2, -z'
'x+1/2, -y+1/2, z-1/2'

loop_
_atom_site_label
_atom_site_type_symbol
_atom_site_fract_x
_atom_site_fract_y
_atom_site_fract_z
_atom_site_U_iso_or_equiv
_atom_site_adp_type
_atom_site_occupancy
_atom_site_site_symmetry_order
_atom_site_calc_flag
_atom_site_refinement_flags_posn
O3 O 0.40464(6) 0.35950(17) 0.41438(9) 0.0380(4) Uani 1 1 d D
O1 O 0.28436(5) 0.72350(16) 0.59029(8) 0.0366(4) Uani 1 1 d .
O2 O 0.38626(6) 0.64454(17) 0.75457(8) 0.0438(4) Uani 1 1 d .
C17 C 0.31998(8) 0.4953(2) 0.47483(11) 0.0271(5) Uani 1 1 d .
H17 H 0.2888 0.5386 0.4545 0.033 Uiso 1 1 calc R
C7 C 0.36632(8) 0.7233(2) 0.70128(11) 0.0312(5) Uani 1 1 d .
C19 C 0.38372(8) 0.3953(2) 0.45755(11) 0.0269(5) Uani 1 1 d .
C26 C 0.30337(8) 0.4841(2) 0.33703(11) 0.0277(5) Uani 1 1 d .
C16 C 0.34838(8) 0.4697(2) 0.55375(11) 0.0277(5) Uani 1 1 d .
C18 C 0.33664(8) 0.4583(2) 0.42496(10) 0.0252(5) Uani 1 1 d .
C8 C 0.33489(8) 0.6728(2) 0.61757(11) 0.0293(5) Uani 1 1 d .
H8 H 0.3480 0.7114 0.5863 0.035 Uiso 1 1 calc R
C15 C 0.25386(8) 0.6147(2) 0.57697(11) 0.0315(5) Uani 1 1 d .
C9 C 0.33181(8) 0.5207(2) 0.60840(11) 0.0306(5) Uani 1 1 d .
H9 H 0.3537 0.4803 0.6599 0.037 Uiso 1 1 calc R
C21 C 0.39340(8) 0.4023(2) 0.58283(11) 0.0316(5) Uani 1 1 d .
H21 H 0.4120 0.3829 0.6360 0.038 Uiso 1 1 calc R
C20 C 0.41257(8) 0.3614(2) 0.53671(11) 0.0299(5) Uani 1 1 d .
C10 C 0.27750(8) 0.4953(2) 0.58406(11) 0.0302(5) Uani 1 1 d .
C28 C 0.29110(8) 0.3526(2) 0.29182(11) 0.0350(6) Uani 1 1 d .
H28A H 0.3222 0.3082 0.3043 0.052 Uiso 1 1 calc DGR
H28B H 0.2716 0.3708 0.2368 0.052 Uiso 1 1 calc GR
H28C H 0.2718 0.2959 0.3059 0.052 Uiso 1 1 calc GR
C29 C 0.32923(9) 0.5848(2) 0.31051(12) 0.0381(6) Uani 1 1 d .
H29A H 0.3341 0.6683 0.3374 0.057 Uiso 1 1 calc GR
H29B H 0.3081 0.5991 0.2552 0.057 Uiso 1 1 calc GR
H29C H 0.3617 0.5501 0.3223 0.057 Uiso 1 1 calc DGR
C6 C 0.36975(8) 0.8692(2) 0.71446(12) 0.0337(5) Uani 1 1 d .
C1 C 0.35531(8) 0.9609(2) 0.65464(13) 0.0380(6) Uani 1 1 d .
H1 H 0.3420 0.9305 0.6037 0.046 Uiso 1 1 calc R
C27 C 0.25215(8) 0.5441(3) 0.31480(12) 0.0378(6) Uani 1 1 d .
H27A H 0.2349 0.4856 0.3319 0.057 Uiso 1 1 calc GR
H27B H 0.2320 0.5545 0.2591 0.057 Uiso 1 1 calc GR
H27C H 0.2572 0.6301 0.3394 0.057 Uiso 1 1 calc GR
C22 C 0.46261(8) 0.2849(3) 0.57134(12) 0.0370(6) Uani 1 1 d .
C11 C 0.25072(10) 0.3782(2) 0.57110(13) 0.0401(6) Uani 1 1 d .
H11 H 0.2661 0.2958 0.5749 0.048 Uiso 1 1 calc R
C14 C 0.20442(9) 0.6245(3) 0.55912(12) 0.0385(6) Uani 1 1 d .
H14 H 0.1892 0.7071 0.5552 0.046 Uiso 1 1 calc R
C13 C 0.17842(10) 0.5063(3) 0.54729(13) 0.0442(6) Uani 1 1 d .
H13 H 0.1448 0.5089 0.5355 0.053 Uiso 1 1 calc R
C5 C 0.38837(9) 0.9171(3) 0.78935(13) 0.0433(6) Uani 1 1 d .
H5 H 0.3983 0.8572 0.8304 0.052 Uiso 1 1 calc R
C12 C 0.20076(10) 0.3844(3) 0.55244(13) 0.0459(7) Uani 1 1 d .
H12 H 0.1821 0.3058 0.5433 0.055 Uiso 1 1 calc R
C2 C 0.36036(9) 1.0951(3) 0.66946(15) 0.0461(6) Uani 1 1 d .
H2 H 0.3514 1.1559 0.6291 0.055 Uiso 1 1 calc R
C3 C 0.37872(10) 1.1400(3) 0.74432(16) 0.0517(7) Uani 1 1 d .
H3A H 0.3819 1.2316 0.7547 0.062 Uiso 1 1 calc R
C4 C 0.39230(10) 1.0507(3) 0.80342(16) 0.0548(8) Uani 1 1 d .
H4 H 0.4044 1.0818 0.8539 0.066 Uiso 1 1 calc R
C24 C 0.50251(10) 0.3679(3) 0.56616(16) 0.0539(7) Uani 1 1 d .
H24A H 0.4912 0.3848 0.5123 0.081 Uiso 1 1 calc GR
H24B H 0.5341 0.3196 0.5900 0.081 Uiso 1 1 calc GR
H24C H 0.5073 0.4516 0.5929 0.081 Uiso 1 1 calc GR
C25 C 0.48411(10) 0.2563(3) 0.65699(14) 0.0650(9) Uani 1 1 d .
H25A H 0.4907 0.3394 0.6849 0.098 Uiso 1 1 calc GR
H25B H 0.5153 0.2067 0.6773 0.098 Uiso 1 1 calc GR
H25C H 0.4600 0.2047 0.6633 0.098 Uiso 1 1 calc GR
C23 C 0.45548(10) 0.1523(3) 0.53056(16) 0.0592(8) Uani 1 1 d .
H23A H 0.4308 0.0997 0.5347 0.089 Uiso 1 1 calc GR
H23B H 0.4873 0.1051 0.5545 0.089 Uiso 1 1 calc GR
H23C H 0.4438 0.1678 0.4764 0.089 Uiso 1 1 calc GR
H3 H 0.3980(7) 0.368(2) 0.3698(10) 0.18(2) Uiso 1 1 d D

loop_
_atom_site_aniso_label
_atom_site_aniso_U_11
_atom_site_aniso_U_22
_atom_site_aniso_U_33
_atom_site_aniso_U_23
_atom_site_aniso_U_13
_atom_site_aniso_U_12
O3 0.0368(9) 0.0569(12) 0.0258(8) 0.0045(7) 0.0200(7) 0.0101(8)
O1 0.0340(9) 0.0340(10) 0.0313(8) -0.0034(6) 0.0095(7) -0.0064(7)
O2 0.0500(10) 0.0493(11) 0.0268(8) -0.0012(7) 0.0159(7) -0.0043(8)
C17 0.0307(11) 0.0296(12) 0.0231(10) 0.0002(8) 0.0153(9) -0.0018(10)
C7 0.0272(11) 0.0466(15) 0.0241(10) -0.0054(10) 0.0163(9) -0.0076(10)
C19 0.0285(11) 0.0313(13) 0.0236(10) 0.0006(8) 0.0155(9) -0.0022(9)
C26 0.0296(11) 0.0323(13) 0.0203(10) 0.0016(8) 0.0122(8) -0.0002(9)
C16 0.0335(12) 0.0296(13) 0.0230(10) -0.0036(8) 0.0166(9) -0.0079(10)
C18 0.0289(11) 0.0283(12) 0.0189(9) -0.0014(8) 0.0127(8) -0.0057(9)
C8 0.0348(12) 0.0337(13) 0.0245(10) -0.0040(8) 0.0189(9) -0.0073(10)
C15 0.0373(12) 0.0374(15) 0.0183(9) -0.0040(9) 0.0132(9) -0.0085(11)
C9 0.0397(12) 0.0348(14) 0.0198(10) -0.0017(8) 0.0171(9) -0.0051(10)
C21 0.0341(12) 0.0379(14) 0.0203(10) 0.0046(9) 0.0123(9) -0.0033(10)
C20 0.0281(11) 0.0358(14) 0.0243(10) 0.0044(9) 0.0125(9) -0.0029(10)
C10 0.0399(12) 0.0340(14) 0.0227(10) -0.0011(9) 0.0204(9) -0.0052(11)
C28 0.0371(13) 0.0406(15) 0.0220(10) -0.0032(9) 0.0115(9) -0.0009(11)
C29 0.0480(14) 0.0386(15) 0.0319(12) 0.0075(10) 0.0236(11) 0.0010(12)
C6 0.0273(11) 0.0456(16) 0.0310(11) -0.0094(10) 0.0170(9) -0.0122(10)
C1 0.0363(13) 0.0429(16) 0.0365(13) -0.0087(10) 0.0199(10) -0.0086(11)
C27 0.0365(12) 0.0492(16) 0.0253(11) 0.0052(10) 0.0142(10) 0.0061(11)
C22 0.0285(12) 0.0517(17) 0.0284(11) 0.0098(10) 0.0128(9) 0.0030(11)
C11 0.0537(15) 0.0341(15) 0.0423(13) 0.0004(10) 0.0317(12) -0.0046(12)
C14 0.0372(13) 0.0429(16) 0.0295(11) -0.0018(10) 0.0130(10) -0.0016(11)
C13 0.0376(13) 0.0574(19) 0.0370(13) -0.0002(11) 0.0188(11) -0.0101(13)
C5 0.0429(14) 0.0549(18) 0.0317(12) -0.0145(11) 0.0188(11) -0.0171(13)
C12 0.0507(16) 0.0475(18) 0.0416(14) 0.0006(11) 0.0254(12) -0.0144(13)
C2 0.0455(15) 0.0422(17) 0.0535(15) -0.0050(12) 0.0275(12) -0.0096(13)
C3 0.0506(16) 0.0445(18) 0.0634(18) -0.0202(13) 0.0318(14) -0.0167(13)
C4 0.0566(17) 0.061(2) 0.0479(16) -0.0280(14) 0.0274(13) -0.0242(15)
C24 0.0369(14) 0.064(2) 0.0621(17) 0.0045(14) 0.0266(13) 0.0004(13)
C25 0.0485(16) 0.104(3) 0.0397(14) 0.0317(15) 0.0209(13) 0.0293(17)
C23 0.0483(16) 0.0511(19) 0.0598(17) 0.0065(13) 0.0147(13) 0.0118(14)

loop_
_atom_type_symbol
_atom_type_description
_atom_type_scat_dispersion_real
_atom_type_scat_dispersion_imag
_atom_type_scat_source
C C 0.0033 0.0016 'International Tables Vol C Tables 4.2.6.8 and 6.1.1.4'
H H 0.0000 0.0000 'International Tables Vol C Tables 4.2.6.8 and 6.1.1.4'
O O 0.0106 0.0060 'International Tables Vol C Tables 4.2.6.8 and 6.1.1.4'

loop_
_geom_angle_atom_site_label_1
_geom_angle_atom_site_label_2
_geom_angle_atom_site_label_3
_geom_angle
C19 O3 H3 137.4(15)
C15 O1 C8 106.76(17)
C16 C17 H17 119.2
C16 C17 C18 121.67(19)
C18 C17 H17 119.2
O2 C7 C8 120.0(2)
O2 C7 C6 121.94(19)
C6 C7 C8 118.04(19)
O3 C19 C18 122.42(17)
O3 C19 C20 115.04(18)
C18 C19 C20 122.53(18)
C18 C26 C29 110.44(17)
C28 C26 C18 110.46(17)
C28 C26 C29 111.86(17)
C27 C26 C18 112.28(16)
C27 C26 C28 105.28(17)
C27 C26 C29 106.36(18)
C17 C16 C9 121.07(19)
C21 C16 C17 118.82(18)
C21 C16 C9 120.04(18)
C17 C18 C19 117.56(17)
C17 C18 C26 120.41(18)
C19 C18 C26 122.02(17)
O1 C8 C7 104.31(16)
O1 C8 H8 109.6
O1 C8 C9 108.41(16)
C7 C8 H8 109.6
C7 C8 C9 115.24(18)
C9 C8 H8 109.6
O1 C15 C14 123.2(2)
C10 C15 O1 113.6(2)
C10 C15 C14 123.2(2)
C16 C9 C8 113.51(17)
C16 C9 H9 108.5
C8 C9 H9 108.5
C10 C9 C16 116.13(17)
C10 C9 C8 101.38(18)
C10 C9 H9 108.5
C16 C21 H21 118.5
C16 C21 C20 122.94(18)
C20 C21 H21 118.5
C19 C20 C22 122.46(18)
C21 C20 C19 116.31(19)
C21 C20 C22 121.23(18)
C15 C10 C9 109.2(2)
C15 C10 C11 119.3(2)
C11 C10 C9 131.5(2)
C26 C28 H28A 109.5
C26 C28 H28B 109.5
C26 C28 H28C 109.5
H28A C28 H28B 109.5
H28A C28 H28C 109.5
H28B C28 H28C 109.5
C26 C29 H29A 109.5
C26 C29 H29B 109.5
C26 C29 H29C 109.5
H29A C29 H29B 109.5
H29A C29 H29C 109.5
H29B C29 H29C 109.5
C1 C6 C7 122.49(19)
C5 C6 C7 119.1(2)
C5 C6 C1 118.4(2)
C6 C1 H1 119.6
C2 C1 C6 120.8(2)
C2 C1 H1 119.6
C26 C27 H27A 109.5
C26 C27 H27B 109.5
C26 C27 H27C 109.5
H27A C27 H27B 109.5
H27A C27 H27C 109.5
H27B C27 H27C 109.5
C20 C22 C24 110.6(2)
C25 C22 C20 111.00(19)
C25 C22 C24 106.4(2)
C23 C22 C20 111.23(19)
C23 C22 C24 109.7(2)
C23 C22 C25 107.7(2)
C10 C11 H11 120.5
C10 C11 C12 119.1(2)
C12 C11 H11 120.5
C15 C14 H14 121.6
C15 C14 C13 116.7(2)
C13 C14 H14 121.6
C14 C13 H13 119.2
C12 C13 C14 121.6(2)
C12 C13 H13 119.2
C6 C5 H5 119.7
C4 C5 C6 120.5(2)
C4 C5 H5 119.7
C11 C12 H12 120.0
C13 C12 C11 120.1(2)
C13 C12 H12 120.0
C1 C2 H2 120.2
C1 C2 C3 119.6(3)
C3 C2 H2 120.2
C2 C3 H3A 120.0
C4 C3 C2 120.1(3)
C4 C3 H3A 120.0
C5 C4 C3 120.6(2)
C5 C4 H4 119.7
C3 C4 H4 119.7
C22 C24 H24A 109.5
C22 C24 H24B 109.5
C22 C24 H24C 109.5
H24A C24 H24B 109.5
H24A C24 H24C 109.5
H24B C24 H24C 109.5
C22 C25 H25A 109.5
C22 C25 H25B 109.5
C22 C25 H25C 109.5
H25A C25 H25B 109.5
H25A C25 H25C 109.5
H25B C25 H25C 109.5
C22 C23 H23A 109.5
C22 C23 H23B 109.5
C22 C23 H23C 109.5
H23A C23 H23B 109.5
H23A C23 H23C 109.5
H23B C23 H23C 109.5

loop_
_geom_bond_atom_site_label_1
_geom_bond_atom_site_label_2
_geom_bond_distance
O3 C19 1.375(2)
O3 H3 0.817(19)
O1 C8 1.458(3)
O1 C15 1.380(3)
O2 C7 1.218(3)
C17 H17 0.9400
C17 C16 1.390(3)
C17 C18 1.398(3)
C7 C8 1.538(3)
C7 C6 1.487(3)
C19 C18 1.404(3)
C19 C20 1.413(3)
C26 C18 1.547(3)
C26 C28 1.541(3)
C26 C29 1.549(3)
C26 C27 1.532(3)
C16 C9 1.525(3)
C16 C21 1.381(3)
C8 H8 0.9900
C8 C9 1.540(3)
C15 C10 1.377(3)
C15 C14 1.384(3)
C9 H9 0.9900
C9 C10 1.511(3)
C21 H21 0.9400
C21 C20 1.399(3)
C20 C22 1.539(3)
C10 C11 1.387(3)
C28 H28A 0.9700
C28 H28B 0.9700
C28 H28C 0.9700
C29 H29A 0.9700
C29 H29B 0.9700
C29 H29C 0.9700
C6 C1 1.398(3)
C6 C5 1.397(3)
C1 H1 0.9400
C1 C2 1.376(3)
C27 H27A 0.9700
C27 H27B 0.9700
C27 H27C 0.9700
C22 C24 1.539(3)
C22 C25 1.526(3)
C22 C23 1.524(4)
C11 H11 0.9400
C11 C12 1.392(3)
C14 H14 0.9400
C14 C13 1.387(3)
C13 H13 0.9400
C13 C12 1.387(4)
C5 H5 0.9400
C5 C4 1.368(4)
C12 H12 0.9400
C2 H2 0.9400
C2 C3 1.388(3)
C3 H3A 0.9400
C3 C4 1.375(4)
C4 H4 0.9400
C24 H24A 0.9700
C24 H24B 0.9700
C24 H24C 0.9700
C25 H25A 0.9700
C25 H25B 0.9700
C25 H25C 0.9700
C23 H23A 0.9700
C23 H23B 0.9700
C23 H23C 0.9700

loop_
_platon_squeeze_void_nr
_platon_squeeze_void_average_x
_platon_squeeze_void_average_y
_platon_squeeze_void_average_z
_platon_squeeze_void_volume
_platon_squeeze_void_count_electrons
_platon_squeeze_void_content
1 0.500 0.226 0.250 233 60 ' '
2 0.500 -0.226 0.750 233 60 ' '
3 0.000 0.274 0.750 233 60 ' '
4 0.000 0.726 0.250 233 60 ' '
